data_1504364
loop_
_publ_author_name
'Liu, Y.'
'Tao, X.'
'Wang, F.'
'Dang, X.'
'Zou, D.'
'Ren, Y.'
'Jiang, M.'

_publ_section_title
;
 Aggregation-Induced Emissions of Fluorenonearylamine Derivatives: A New
 Kind of Materials for Nondoped Red Organic Light-Emitting Diodes
;
_journal_issue 10
_journal_name_full 'Journal of Physical Chemistry C'
_journal_page_first 3975
_journal_paper_doi 10.1021/jp7117373
_journal_volume 112
_journal_year 2008
_chemical_formula_moiety 'C31 H21 N O'
_chemical_formula_sum 'C31 H21 N O'
_chemical_formula_weight 423.49
_chemical_name_systematic
; 
 ? 
;
_space_group_IT_number 14
_symmetry_cell_setting monoclinic
_symmetry_space_group_name_Hall '-P 2ybc'
_symmetry_space_group_name_H-M 'P 1 21/c 1'
_atom_sites_solution_hydrogens geom
_atom_sites_solution_primary direct
_atom_sites_solution_secondary difmap
_audit_creation_method SHELXL-97
_cell_angle_alpha 90.000(5)
_cell_angle_beta 115.041(5)
_cell_angle_gamma 90.000(5)
_cell_formula_units_Z 4
_cell_length_a 18.807(5)
_cell_length_b 8.584(5)
_cell_length_c 16.555(5)
_cell_measurement_reflns_used 1882
_cell_measurement_temperature 293(2)
_cell_measurement_theta_max 21.31
_cell_measurement_theta_min 3.21
_cell_volume 2421.4(17)
_computing_cell_refinement 'APEX2 Software Suite (Bruker,2005)'
_computing_data_collection 'APEX2 Software Suite (Bruker,2005)'
_computing_data_reduction 'APEX2 Software Suite (Bruker,2005)'
_computing_molecular_graphics 'SHELXTL (Bruker, 1997)'
_computing_publication_material 'WINGX (Farrugia,1999)'
_computing_structure_refinement 'SHELXL-97 (Sheldrick, 1997)'
_computing_structure_solution 'SIR97 (Altomare,1999)'
_diffrn_ambient_temperature 293(2)
_diffrn_measured_fraction_theta_full 0.984
_diffrn_measured_fraction_theta_max 0.984
_diffrn_measurement_device_type 'Bruker APEX2 CCD area-detector diffractometer'
_diffrn_measurement_method '\f and \w scans'
_diffrn_radiation_monochromator graphite
_diffrn_radiation_source 'fine-focus sealed tube'
_diffrn_radiation_type MoK\a
_diffrn_radiation_wavelength 0.71069
_diffrn_reflns_av_R_equivalents 0.0600
_diffrn_reflns_av_sigmaI/netI 0.0694
_diffrn_reflns_limit_h_max 24
_diffrn_reflns_limit_h_min -24
_diffrn_reflns_limit_k_max 11
_diffrn_reflns_limit_k_min -8
_diffrn_reflns_limit_l_max 21
_diffrn_reflns_limit_l_min -21
_diffrn_reflns_number 18366
_diffrn_reflns_theta_full 27.51
_diffrn_reflns_theta_max 27.51
_diffrn_reflns_theta_min 1.19
_diffrn_standards_number 0
_exptl_absorpt_coefficient_mu 0.070
_exptl_absorpt_correction_T_max 0.9956
_exptl_absorpt_correction_T_min 0.9689
_exptl_absorpt_correction_type multi-scan
_exptl_absorpt_process_details 'APEX2 Software Suite (Bruker,2005)'
_exptl_crystal_colour purple
_exptl_crystal_density_diffrn 1.162
_exptl_crystal_density_method 'not measured'
_exptl_crystal_description plate
_exptl_crystal_F_000 888
_exptl_crystal_size_max 0.46
_exptl_crystal_size_mid 0.24
_exptl_crystal_size_min 0.06
_refine_diff_density_max 2.888
_refine_diff_density_min -0.699
_refine_diff_density_rms 0.256
_refine_ls_extinction_coef 0.045(10)
_refine_ls_extinction_expression Fc^*^=kFc[1+0.001xFc^2^\l^3^/sin(2\q)]^-1/4^
_refine_ls_extinction_method SHELXL
_refine_ls_goodness_of_fit_ref 1.496
_refine_ls_hydrogen_treatment constr
_refine_ls_matrix_type full
_refine_ls_number_parameters 299
_refine_ls_number_reflns 5484
_refine_ls_number_restraints 0
_refine_ls_restrained_S_all 1.496
_refine_ls_R_factor_all 0.2410
_refine_ls_R_factor_gt 0.1645
_refine_ls_shift/su_max 0.035
_refine_ls_shift/su_mean 0.006
_refine_ls_structure_factor_coef Fsqd
_refine_ls_weighting_details 'calc w=1/[\s^2^(Fo^2^)+(0.2000P)^2^+0.0000P] where P=(Fo^2^+2Fc^2^)/3'
_refine_ls_weighting_scheme calc
_refine_ls_wR_factor_gt 0.4273
_refine_ls_wR_factor_ref 0.4718
_reflns_number_gt 2549
_reflns_number_total 5484
_reflns_threshold_expression >2sigma(I)
_cod_data_source_file jp7117373-file002.cif
_cod_data_source_block liuyang
_cod_depositor_comments
;
The following automatic conversions were performed:

'_symmetry_cell_setting' value 'Monoclinic' changed to 'monoclinic'
according to /home/saulius/struct/CIF-dictionaries/cif_core.dic
dictionary named 'cif_core.dic' version 2.4.1 from 2010-06-29.

Automatic conversion script
Id: cif_fix_values 1715 2011-07-08 13:25:40Z adriana 
;
_cod_original_sg_symbol_H-M 'P2(1)/c  '
_cod_database_code 1504364

loop_
_symmetry_equiv_pos_as_xyz
'x, y, z'
'-x, y+1/2, -z+1/2'
'-x, -y, -z'
'x, -y-1/2, z-1/2'

loop_
_atom_site_label
_atom_site_type_symbol
_atom_site_fract_x
_atom_site_fract_y
_atom_site_fract_z
_atom_site_U_iso_or_equiv
_atom_site_adp_type
_atom_site_occupancy
_atom_site_symmetry_multiplicity
_atom_site_calc_flag
_atom_site_refinement_flags
C1 C 0.6603(4) 1.7361(7) 1.0467(4) 0.0568(16) Uani 1 1 d .
H1 H 0.6997 1.7907 1.0924 0.068 Uiso 1 1 calc R
C2 C 0.6059(4) 1.8167(7) 0.9758(5) 0.0599(17) Uani 1 1 d .
H2 H 0.6090 1.9247 0.9745 0.072 Uiso 1 1 calc R
C3 C 0.5460(3) 1.7395(7) 0.9056(4) 0.0553(16) Uani 1 1 d .
H3 H 0.5102 1.7940 0.8568 0.066 Uiso 1 1 calc R
C4 C 0.5416(3) 1.5782(6) 0.9111(3) 0.0428(13) Uani 1 1 d .
C5 C 0.5973(3) 1.4972(7) 0.9830(4) 0.0461(14) Uani 1 1 d .
C6 C 0.6579(3) 1.5753(8) 1.0517(4) 0.0576(17) Uani 1 1 d .
H6 H 0.6954 1.5211 1.0994 0.069 Uiso 1 1 calc R
C7 C 0.5804(3) 1.3310(7) 0.9712(4) 0.0479(14) Uani 1 1 d .
C8 C 0.5069(3) 1.3148(6) 0.8869(3) 0.0436(13) Uani 1 1 d .
C9 C 0.4851(3) 1.4641(6) 0.8502(4) 0.0448(13) Uani 1 1 d .
C10 C 0.4189(3) 1.4808(7) 0.7708(4) 0.0491(14) Uani 1 1 d .
H10 H 0.4049 1.5779 0.7436 0.059 Uiso 1 1 calc R
C11 C 0.3735(3) 1.3497(7) 0.7321(4) 0.0504(15) Uani 1 1 d .
H11 H 0.3289 1.3612 0.6788 0.061 Uiso 1 1 calc R
C12 C 0.3926(3) 1.2019(7) 0.7703(3) 0.0431(13) Uani 1 1 d .
C13 C 0.4630(3) 1.1859(7) 0.8488(4) 0.0457(14) Uani 1 1 d .
H13 H 0.4791 1.0882 0.8743 0.055 Uiso 1 1 calc R
C14 C 0.3420(3) 1.0660(7) 0.7327(4) 0.0464(14) Uani 1 1 d .
C15 C 0.2913(3) 1.0497(7) 0.6425(4) 0.0540(15) Uani 1 1 d .
H15 H 0.2903 1.1276 0.6029 0.065 Uiso 1 1 calc R
C16 C 0.2428(3) 0.9222(7) 0.6099(4) 0.0523(15) Uani 1 1 d .
H16 H 0.2098 0.9163 0.5494 0.063 Uiso 1 1 calc R
C17 C 0.2428(3) 0.8040(8) 0.6658(4) 0.0544(16) Uani 1 1 d .
C18 C 0.2937(3) 0.8158(7) 0.7569(4) 0.0500(15) Uani 1 1 d .
H18 H 0.2959 0.7353 0.7955 0.060 Uiso 1 1 calc R
C19 C 0.3390(3) 0.9420(7) 0.7886(4) 0.0481(14) Uani 1 1 d .
H19 H 0.3699 0.9489 0.8496 0.058 Uiso 1 1 calc R
C20 C 0.1697(3) 0.5805(8) 0.6888(4) 0.0608(17) Uani 1 1 d .
C21 C 0.1429(4) 0.6524(9) 0.7456(4) 0.0660(18) Uani 1 1 d .
H21 H 0.1396 0.7604 0.7467 0.079 Uiso 1 1 calc R
C22 C 0.1212(4) 0.5632(12) 0.7999(5) 0.080(2) Uani 1 1 d .
H22 H 0.1043 0.6116 0.8390 0.096 Uiso 1 1 calc R
C23 C 0.1240(6) 0.4055(14) 0.7978(6) 0.110(4) Uani 1 1 d .
H23 H 0.1091 0.3468 0.8353 0.132 Uiso 1 1 calc R
C24 C 0.1489(5) 0.3311(11) 0.7398(6) 0.089(3) Uani 1 1 d .
H24 H 0.1502 0.2230 0.7376 0.107 Uiso 1 1 calc R
C25 C 0.1712(4) 0.4182(9) 0.6868(5) 0.073(2) Uani 1 1 d .
H25 H 0.1879 0.3688 0.6479 0.088 Uiso 1 1 calc R
C26 C 0.1694(3) 0.6206(7) 0.5438(4) 0.0542(16) Uani 1 1 d .
C27 C 0.0902(4) 0.5840(9) 0.4928(4) 0.0675(19) Uani 1 1 d .
H27 H 0.0543 0.5943 0.5174 0.081 Uiso 1 1 calc R
C28 C 0.0656(5) 0.5331(10) 0.4067(5) 0.081(2) Uani 1 1 d .
H28 H 0.0133 0.5063 0.3738 0.098 Uiso 1 1 calc R
C29 C 0.1163(5) 0.5216(9) 0.3693(5) 0.082(2) Uani 1 1 d .
H29 H 0.0985 0.4887 0.3105 0.098 Uiso 1 1 calc R
C30 C 0.1956(5) 0.5584(8) 0.4179(5) 0.074(2) Uani 1 1 d .
H30 H 0.2304 0.5511 0.3915 0.088 Uiso 1 1 calc R
C31 C 0.2214(3) 0.6054(8) 0.5047(4) 0.0574(16) Uani 1 1 d .
H31 H 0.2743 0.6274 0.5379 0.069 Uiso 1 1 calc R
N1 N 0.1941(3) 0.6689(6) 0.6329(3) 0.0631(15) Uani 1 1 d .
O1 O 0.6172(2) 1.2219(5) 1.0206(3) 0.0628(13) Uani 1 1 d .

loop_
_atom_site_aniso_label
_atom_site_aniso_U_11
_atom_site_aniso_U_22
_atom_site_aniso_U_33
_atom_site_aniso_U_23
_atom_site_aniso_U_13
_atom_site_aniso_U_12
C1 0.061(4) 0.047(4) 0.057(3) -0.015(3) 0.020(3) -0.018(3)
C2 0.065(4) 0.037(3) 0.083(4) -0.014(3) 0.035(4) -0.020(3)
C3 0.061(4) 0.046(4) 0.060(3) -0.002(3) 0.027(3) -0.001(3)
C4 0.046(3) 0.033(3) 0.052(3) -0.006(2) 0.024(2) -0.005(2)
C5 0.048(3) 0.040(3) 0.052(3) -0.004(3) 0.022(3) -0.011(3)
C6 0.052(3) 0.066(5) 0.049(3) -0.008(3) 0.015(3) -0.010(3)
C7 0.045(3) 0.046(4) 0.053(3) -0.002(3) 0.021(3) -0.003(3)
C8 0.041(3) 0.041(3) 0.048(3) -0.003(3) 0.019(2) -0.005(2)
C9 0.050(3) 0.036(3) 0.052(3) -0.003(2) 0.025(3) 0.001(3)
C10 0.047(3) 0.041(3) 0.055(3) 0.003(3) 0.018(3) -0.001(3)
C11 0.046(3) 0.053(4) 0.047(3) 0.003(3) 0.014(2) -0.003(3)
C12 0.043(3) 0.040(3) 0.048(3) -0.005(2) 0.021(2) -0.006(2)
C13 0.048(3) 0.035(3) 0.053(3) 0.001(2) 0.020(3) 0.003(2)
C14 0.043(3) 0.049(3) 0.048(3) -0.008(3) 0.020(2) -0.006(3)
C15 0.060(3) 0.058(4) 0.044(3) 0.000(3) 0.022(3) -0.008(3)
C16 0.058(3) 0.052(4) 0.040(3) -0.004(3) 0.015(3) -0.014(3)
C17 0.047(3) 0.063(4) 0.051(3) -0.013(3) 0.019(3) -0.018(3)
C18 0.054(3) 0.047(4) 0.047(3) -0.005(3) 0.020(3) -0.015(3)
C19 0.045(3) 0.051(4) 0.045(3) -0.004(3) 0.015(2) -0.008(3)
C20 0.053(3) 0.067(5) 0.060(4) -0.005(3) 0.021(3) -0.024(3)
C21 0.069(4) 0.071(5) 0.063(4) -0.011(3) 0.032(3) -0.020(3)
C22 0.077(5) 0.103(7) 0.069(4) -0.011(4) 0.040(4) -0.028(5)
C23 0.100(6) 0.133(10) 0.073(5) 0.022(6) 0.014(5) -0.062(6)
C24 0.087(5) 0.080(6) 0.096(6) 0.016(5) 0.034(5) -0.015(4)
C25 0.058(4) 0.071(5) 0.093(5) -0.003(4) 0.034(4) -0.011(4)
C26 0.052(3) 0.055(4) 0.053(3) -0.016(3) 0.020(3) -0.017(3)
C27 0.053(3) 0.082(5) 0.068(4) -0.015(4) 0.026(3) -0.014(3)
C28 0.074(5) 0.097(6) 0.062(4) -0.025(4) 0.018(4) -0.022(4)
C29 0.110(6) 0.063(5) 0.061(4) -0.021(4) 0.025(4) -0.011(4)
C30 0.096(5) 0.058(5) 0.086(5) -0.005(4) 0.057(5) 0.010(4)
C31 0.046(3) 0.065(4) 0.063(4) -0.002(3) 0.024(3) -0.003(3)
N1 0.070(3) 0.068(4) 0.055(3) -0.016(3) 0.030(3) -0.037(3)
O1 0.057(2) 0.049(3) 0.065(3) 0.008(2) 0.009(2) 0.000(2)

loop_
_atom_type_symbol
_atom_type_description
_atom_type_scat_dispersion_real
_atom_type_scat_dispersion_imag
_atom_type_scat_source
C C 0.0033 0.0016 'International Tables Vol C Tables 4.2.6.8 and 6.1.1.4'
H H 0.0000 0.0000 'International Tables Vol C Tables 4.2.6.8 and 6.1.1.4'
N N 0.0061 0.0033 'International Tables Vol C Tables 4.2.6.8 and 6.1.1.4'
O O 0.0106 0.0060 'International Tables Vol C Tables 4.2.6.8 and 6.1.1.4'

loop_
_geom_angle_atom_site_label_1
_geom_angle_atom_site_label_2
_geom_angle_atom_site_label_3
_geom_angle
C2 C1 C6 121.4(5)
C2 C1 H1 119.3
C6 C1 H1 119.3
C1 C2 C3 121.3(6)
C1 C2 H2 119.4
C3 C2 H2 119.4
C4 C3 C2 117.8(6)
C4 C3 H3 121.1
C2 C3 H3 121.1
C3 C4 C5 120.6(5)
C3 C4 C9 131.1(5)
C5 C4 C9 108.3(5)
C4 C5 C6 121.1(5)
C4 C5 C7 109.4(5)
C6 C5 C7 129.6(6)
C1 C6 C5 117.8(6)
C1 C6 H6 121.1
C5 C6 H6 121.1
O1 C7 C5 128.3(5)
O1 C7 C8 125.5(5)
C5 C7 C8 106.2(5)
C13 C8 C9 122.1(5)
C13 C8 C7 130.2(5)
C9 C8 C7 107.7(5)
C10 C9 C8 119.2(5)
C10 C9 C4 132.5(5)
C8 C9 C4 108.3(5)
C9 C10 C11 118.9(5)
C9 C10 H10 120.6
C11 C10 H10 120.6
C10 C11 C12 122.4(5)
C10 C11 H11 118.8
C12 C11 H11 118.8
C11 C12 C13 117.8(5)
C11 C12 C14 122.3(5)
C13 C12 C14 119.9(5)
C8 C13 C12 119.6(5)
C8 C13 H13 120.2
C12 C13 H13 120.2
C15 C14 C19 115.0(5)
C15 C14 C12 124.0(5)
C19 C14 C12 121.0(5)
C16 C15 C14 122.4(6)
C16 C15 H15 118.8
C14 C15 H15 118.8
C17 C16 C15 120.8(5)
C17 C16 H16 119.6
C15 C16 H16 119.6
C16 C17 C18 118.3(5)
C16 C17 N1 121.6(5)
C18 C17 N1 120.0(6)
C19 C18 C17 120.6(6)
C19 C18 H18 119.7
C17 C18 H18 119.7
C18 C19 C14 122.8(5)
C18 C19 H19 118.6
C14 C19 H19 118.6
C21 C20 C25 118.5(7)
C21 C20 N1 121.1(7)
C25 C20 N1 120.4(7)
C22 C21 C20 119.5(8)
C22 C21 H21 120.3
C20 C21 H21 120.3
C23 C22 C21 121.1(8)
C23 C22 H22 119.5
C21 C22 H22 119.5
C22 C23 C24 120.3(8)
C22 C23 H23 119.9
C24 C23 H23 119.8
C25 C24 C23 119.0(9)
C25 C24 H24 120.5
C23 C24 H24 120.5
C24 C25 C20 121.6(8)
C24 C25 H25 119.2
C20 C25 H25 119.2
C31 C26 C27 118.5(5)
C31 C26 N1 122.1(5)
C27 C26 N1 119.5(6)
C28 C27 C26 120.2(7)
C28 C27 H27 119.9
C26 C27 H27 119.9
C29 C28 C27 120.7(7)
C29 C28 H28 119.7
C27 C28 H28 119.7
C28 C29 C30 120.8(7)
C28 C29 H29 119.6
C30 C29 H29 119.6
C31 C30 C29 119.2(7)
C31 C30 H30 120.4
C29 C30 H30 120.4
C30 C31 C26 120.7(6)
C30 C31 H31 119.6
C26 C31 H31 119.6
C26 N1 C20 118.2(5)
C26 N1 C17 120.6(5)
C20 N1 C17 121.2(5)

loop_
_geom_bond_atom_site_label_1
_geom_bond_atom_site_label_2
_geom_bond_distance
C1 C2 1.374(9)
C1 C6 1.385(9)
C1 H1 0.9300
C2 C3 1.397(8)
C2 H2 0.9300
C3 C4 1.392(8)
C3 H3 0.9300
C4 C5 1.394(8)
C4 C9 1.483(7)
C5 C6 1.395(8)
C5 C7 1.457(8)
C6 H6 0.9300
C7 O1 1.243(7)
C7 C8 1.497(8)
C8 C13 1.365(7)
C8 C9 1.404(8)
C9 C10 1.383(7)
C10 C11 1.394(8)
C10 H10 0.9300
C11 C12 1.395(8)
C11 H11 0.9300
C12 C13 1.415(7)
C12 C14 1.468(8)
C13 H13 0.9300
C14 C15 1.398(7)
C14 C19 1.426(8)
C15 C16 1.380(8)
C15 H15 0.9300
C16 C17 1.374(8)
C16 H16 0.9300
C17 C18 1.407(8)
C17 N1 1.434(8)
C18 C19 1.341(8)
C18 H18 0.9300
C19 H19 0.9300
C20 C21 1.386(9)
C20 C25 1.394(10)
C20 N1 1.414(8)
C21 C22 1.368(10)
C21 H21 0.9300
C22 C23 1.356(13)
C22 H22 0.9300
C23 C24 1.389(14)
C23 H23 0.9300
C24 C25 1.347(11)
C24 H24 0.9300
C25 H25 0.9300
C26 C31 1.389(8)
C26 C27 1.402(8)
C26 N1 1.409(7)
C27 C28 1.371(9)
C27 H27 0.9300
C28 C29 1.341(11)
C28 H28 0.9300
C29 C30 1.399(11)
C29 H29 0.9300
C30 C31 1.369(9)
C30 H30 0.9300
C31 H31 0.9300

loop_
_geom_torsion_atom_site_label_1
_geom_torsion_atom_site_label_2
_geom_torsion_atom_site_label_3
_geom_torsion_atom_site_label_4
_geom_torsion
C6 C1 C2 C3 -0.3(10)
C1 C2 C3 C4 2.0(9)
C2 C3 C4 C5 -2.4(8)
C2 C3 C4 C9 178.4(5)
C3 C4 C5 C6 1.1(8)
C9 C4 C5 C6 -179.5(5)
C3 C4 C5 C7 -178.5(5)
C9 C4 C5 C7 0.9(6)
C2 C1 C6 C5 -1.1(9)
C4 C5 C6 C1 0.7(9)
C7 C5 C6 C1 -179.8(6)
C4 C5 C7 O1 179.3(6)
C6 C5 C7 O1 -0.3(10)
C4 C5 C7 C8 -2.2(6)
C6 C5 C7 C8 178.3(6)
O1 C7 C8 C13 3.8(10)
C5 C7 C8 C13 -174.9(5)
O1 C7 C8 C9 -178.7(5)
C5 C7 C8 C9 2.6(6)
C13 C8 C9 C10 -3.0(8)
C7 C8 C9 C10 179.3(5)
C13 C8 C9 C4 175.6(5)
C7 C8 C9 C4 -2.2(6)
C3 C4 C9 C10 -1.6(10)
C5 C4 C9 C10 179.1(6)
C3 C4 C9 C8 -179.9(6)
C5 C4 C9 C8 0.8(6)
C8 C9 C10 C11 3.4(8)
C4 C9 C10 C11 -174.8(5)
C9 C10 C11 C12 -0.4(9)
C10 C11 C12 C13 -3.1(8)
C10 C11 C12 C14 175.8(5)
C9 C8 C13 C12 -0.6(8)
C7 C8 C13 C12 176.6(5)
C11 C12 C13 C8 3.6(8)
C14 C12 C13 C8 -175.4(5)
C11 C12 C14 C15 27.8(8)
C13 C12 C14 C15 -153.3(5)
C11 C12 C14 C19 -149.5(6)
C13 C12 C14 C19 29.4(8)
C19 C14 C15 C16 -0.7(8)
C12 C14 C15 C16 -178.1(6)
C14 C15 C16 C17 -0.3(9)
C15 C16 C17 C18 -0.4(9)
C15 C16 C17 N1 -178.6(6)
C16 C17 C18 C19 2.3(9)
N1 C17 C18 C19 -179.4(5)
C17 C18 C19 C14 -3.5(9)
C15 C14 C19 C18 2.6(8)
C12 C14 C19 C18 -179.9(5)
C25 C20 C21 C22 2.2(10)
N1 C20 C21 C22 -178.7(6)
C20 C21 C22 C23 -1.4(11)
C21 C22 C23 C24 -0.1(13)
C22 C23 C24 C25 0.8(13)
C23 C24 C25 C20 0.0(12)
C21 C20 C25 C24 -1.5(10)
N1 C20 C25 C24 179.4(6)
C31 C26 C27 C28 0.7(10)
N1 C26 C27 C28 -178.4(7)
C26 C27 C28 C29 -1.8(12)
C27 C28 C29 C30 1.2(13)
C28 C29 C30 C31 0.6(11)
C29 C30 C31 C26 -1.7(10)
C27 C26 C31 C30 1.1(10)
N1 C26 C31 C30 -179.9(6)
C31 C26 N1 C20 -131.1(7)
C27 C26 N1 C20 47.9(9)
C31 C26 N1 C17 48.8(9)
C27 C26 N1 C17 -132.3(7)
C21 C20 N1 C26 -136.2(6)
C25 C20 N1 C26 42.9(9)
C21 C20 N1 C17 44.0(9)
C25 C20 N1 C17 -136.9(6)
C16 C17 N1 C26 25.5(9)
C18 C17 N1 C26 -152.7(6)
C16 C17 N1 C20 -154.7(6)
C18 C17 N1 C20 27.1(9)
